data_7020680
loop_
_publ_author_name
'Farina, Paolo'
'Levason, William'
'Reid, Gillian'

_publ_section_title
;
 s-Block chalcogenoether chemistry--thio- and selenoether coordination
 with hard Group 2 ions.
;
_journal_issue 1
_journal_name_full 'Dalton transactions (Cambridge, England : 2003)'
_journal_page_first 89
_journal_page_last 99
_journal_paper_doi 10.1039/c2dt31692g
_journal_volume 42
_journal_year 2013
_chemical_formula_moiety 'C16 H30 Ca N2 O6 2+, 2(Cl6 Sb 1-)'
_chemical_formula_structural '((C12 H24 O6) 2(C2 H3 N) Ca) (Cl6 Sb)2'
_chemical_formula_sum 'C16 H30 Ca Cl12 N2 O6 Sb2'
_chemical_formula_weight 1055.40
_chemical_name_common
;
bis(acetonitrile)(1,4,7,10,13,16-
hexaoxacyclooctadecane)calcium(ii) bis(hexachloro)antimonate(V)
;
_chemical_name_systematic
;
bis(acetonitrile)(1,4,7,10,13,16-hexaoxacyclooctadecane)calcium(II)
bis(hexachloro)antimonate(V)
;
_space_group_IT_number 14
_space_group_name_Hall '-P 2ybc'
_symmetry_cell_setting monoclinic
_symmetry_space_group_name_Hall '-P 2ybc'
_symmetry_space_group_name_H-M 'P 1 21/c 1'
_atom_sites_solution_hydrogens geom
_atom_sites_solution_primary direct
_atom_sites_solution_secondary difmap
_audit_creation_date 2011-11-20
_audit_creation_method 'SHELXL-97 + hand edit'
_cell_angle_alpha 90.00
_cell_angle_beta 115.331(10)
_cell_angle_gamma 90.00
_cell_formula_units_Z 8
_cell_length_a 26.561(6)
_cell_length_b 13.365(2)
_cell_length_c 23.205(7)
_cell_measurement_reflns_used 30624
_cell_measurement_temperature 120(2)
_cell_measurement_theta_max 27.5
_cell_measurement_theta_min 2.2
_cell_volume 7445(3)
_computing_cell_refinement 'CrystalClear-SM Expert 2.0 r7 (Rigaku, 2011)'
_computing_data_collection 'CrystalClear-SM Expert 2.0 r7 (Rigaku, 2011)'
_computing_data_reduction 'CrystalClear-SM Expert 2.0 r7 (Rigaku, 2011)'
_computing_structure_refinement 'SHELXL-97 (Sheldrick, 1997)'
_computing_structure_solution 'SHELXS-97 (Sheldrick, 1997)'
_diffrn_ambient_temperature 120(2)
_diffrn_measured_fraction_theta_full 0.970
_diffrn_measured_fraction_theta_max 0.970
_diffrn_measurement_device_type 'Rigaku RAXIS conversion'
_diffrn_measurement_method 'profile data from \w-scans'
_diffrn_radiation_monochromator graphite
_diffrn_radiation_source 'sealed tube'
_diffrn_radiation_type MoK\a
_diffrn_radiation_wavelength 0.71073
_diffrn_reflns_av_R_equivalents 0.0532
_diffrn_reflns_av_sigmaI/netI 0.0758
_diffrn_reflns_limit_h_max 34
_diffrn_reflns_limit_h_min -34
_diffrn_reflns_limit_k_max 16
_diffrn_reflns_limit_k_min -17
_diffrn_reflns_limit_l_max 25
_diffrn_reflns_limit_l_min -30
_diffrn_reflns_number 40678
_diffrn_reflns_theta_full 27.49
_diffrn_reflns_theta_max 27.49
_diffrn_reflns_theta_min 2.17
_diffrn_standards_number 0
_exptl_absorpt_coefficient_mu 2.482
_exptl_absorpt_correction_T_max 1.000
_exptl_absorpt_correction_T_min 0.411
_exptl_absorpt_correction_type multi-scan
_exptl_absorpt_process_details 'CrystalClear-SM Expert 2.0 r7 (Rigaku, 2011)'
_exptl_crystal_colour colourless
_exptl_crystal_density_diffrn 1.883
_exptl_crystal_density_method 'not measured'
_exptl_crystal_description block
_exptl_crystal_F_000 4112
_exptl_crystal_size_max 0.20
_exptl_crystal_size_mid 0.20
_exptl_crystal_size_min 0.20
_refine_diff_density_max 1.352
_refine_diff_density_min -2.262
_refine_diff_density_rms 0.206
_refine_ls_extinction_method none
_refine_ls_goodness_of_fit_ref 1.048
_refine_ls_hydrogen_treatment 'constr (CH2) noref (CH3)'
_refine_ls_matrix_type full
_refine_ls_number_parameters 703
_refine_ls_number_reflns 16579
_refine_ls_number_restraints 0
_refine_ls_restrained_S_all 1.048
_refine_ls_R_factor_all 0.0794
_refine_ls_R_factor_gt 0.0622
_refine_ls_shift/su_max 0.001
_refine_ls_shift/su_mean 0.000
_refine_ls_structure_factor_coef Fsqd
_refine_ls_weighting_details 'w=1/[\s^2^(Fo^2^)+(0.0832P)^2^+32.0895P] where P=(Fo^2^+2Fc^2^)/3'
_refine_ls_weighting_scheme calc
_refine_ls_wR_factor_gt 0.1574
_refine_ls_wR_factor_ref 0.1784
_reflns_number_gt 13126
_reflns_number_total 16579
_reflns_threshold_expression I>2sigma(I)
_cod_data_source_file c2dt31692g.txt
_cod_data_source_block 11paf013a
_cod_original_sg_symbol_H-M 'P 21/c'
_cod_database_code 7020680

loop_
_symmetry_equiv_pos_as_xyz
'x, y, z'
'-x, y+1/2, -z+1/2'
'-x, -y, -z'
'x, -y-1/2, z-1/2'

loop_
_atom_site_label
_atom_site_type_symbol
_atom_site_fract_x
_atom_site_fract_y
_atom_site_fract_z
_atom_site_U_iso_or_equiv
_atom_site_adp_type
_atom_site_occupancy
_atom_site_symmetry_multiplicity
_atom_site_calc_flag
_atom_site_refinement_flags
Sb1 Sb 0.215591(15) 0.21405(3) 0.11022(2) 0.02437(11) Uani 1 1 d .
Sb2 Sb 0.447125(15) 0.64043(3) 0.229130(19) 0.02233(10) Uani 1 1 d .
Sb3 Sb 0.281227(16) 0.70862(3) 0.87575(2) 0.02653(11) Uani 1 1 d .
Sb4 Sb 0.052048(16) 0.13345(3) 0.77558(2) 0.02410(11) Uani 1 1 d .
Cl1 Cl 0.29509(7) 0.31169(14) 0.17172(9) 0.0381(4) Uani 1 1 d .
Cl2 Cl 0.18145(7) 0.34643(13) 0.03522(9) 0.0378(4) Uani 1 1 d .
Cl3 Cl 0.26416(7) 0.14600(13) 0.05402(9) 0.0376(4) Uani 1 1 d .
Cl4 Cl 0.24855(7) 0.08422(14) 0.18649(9) 0.0413(4) Uani 1 1 d .
Cl5 Cl 0.16621(7) 0.28113(14) 0.16533(9) 0.0354(4) Uani 1 1 d .
Cl6 Cl 0.13800(6) 0.11495(13) 0.04734(8) 0.0322(3) Uani 1 1 d .
Cl7 Cl 0.52538(7) 0.71858(14) 0.22525(9) 0.0391(4) Uani 1 1 d .
Cl8 Cl 0.40332(7) 0.63204(13) 0.11603(8) 0.0328(3) Uani 1 1 d .
Cl9 Cl 0.40462(7) 0.79729(12) 0.22431(9) 0.0322(3) Uani 1 1 d .
Cl10 Cl 0.48976(7) 0.65198(13) 0.34195(8) 0.0337(3) Uani 1 1 d .
Cl11 Cl 0.48907(6) 0.48212(12) 0.23600(8) 0.0326(3) Uani 1 1 d .
Cl12 Cl 0.36944(6) 0.55716(13) 0.23144(8) 0.0314(3) Uani 1 1 d .
Cl13 Cl 0.34616(9) 0.77543(16) 0.84237(11) 0.0486(5) Uani 1 1 d .
Cl14 Cl 0.24122(10) 0.6148(3) 0.78137(14) 0.0793(9) Uani 1 1 d .
Cl15 Cl 0.21958(9) 0.84218(18) 0.83033(11) 0.0568(6) Uani 1 1 d .
Cl16 Cl 0.32371(8) 0.80144(19) 0.97221(10) 0.0510(5) Uani 1 1 d .
Cl17 Cl 0.34364(9) 0.57432(16) 0.92502(12) 0.0531(5) Uani 1 1 d .
Cl18 Cl 0.21795(9) 0.63922(17) 0.91174(14) 0.0623(7) Uani 1 1 d .
Cl19 Cl 0.08964(7) 0.29478(13) 0.77931(10) 0.0398(4) Uani 1 1 d .
Cl20 Cl 0.14320(7) 0.06602(14) 0.81982(9) 0.0396(4) Uani 1 1 d .
Cl21 Cl 0.04497(7) 0.11490(13) 0.67088(8) 0.0345(4) Uani 1 1 d .
Cl22 Cl -0.03970(7) 0.19787(14) 0.73094(9) 0.0375(4) Uani 1 1 d .
Cl23 Cl 0.05680(9) 0.15372(17) 0.87889(9) 0.0503(5) Uani 1 1 d .
Cl24 Cl 0.01662(7) -0.02990(12) 0.76964(8) 0.0329(3) Uani 1 1 d .
Ca1 Ca 0.38737(5) 0.24069(9) -0.04708(6) 0.0234(2) Uani 1 1 d .
Ca2 Ca 0.12380(5) 0.73134(9) 1.05525(6) 0.0235(2) Uani 1 1 d .
O1 O 0.28851(17) 0.2121(4) -0.1200(2) 0.0300(10) Uani 1 1 d .
O2 O 0.31870(18) 0.3397(4) -0.0276(2) 0.0313(10) Uani 1 1 d .
O3 O 0.42226(17) 0.3213(4) 0.0592(2) 0.0286(9) Uani 1 1 d .
O4 O 0.47554(17) 0.3472(4) -0.0147(2) 0.0295(10) Uani 1 1 d .
O5 O 0.47397(18) 0.1450(4) -0.0351(3) 0.0381(12) Uani 1 1 d .
O6 O 0.37180(17) 0.1008(4) -0.1218(2) 0.0303(10) Uani 1 1 d .
O7 O 0.21925(19) 0.7769(4) 1.0816(3) 0.0488(15) Uani 1 1 d .
O8 O 0.19607(18) 0.5914(4) 1.0996(2) 0.0315(10) Uani 1 1 d .
O9 O 0.13272(19) 0.6500(4) 1.1561(2) 0.0327(10) Uani 1 1 d .
O10 O 0.03404(18) 0.6985(4) 1.0599(2) 0.0358(11) Uani 1 1 d .
O11 O 0.03784(17) 0.7864(4) 0.9609(2) 0.0312(10) Uani 1 1 d .
O12 O 0.13665(18) 0.8598(4) 0.9854(2) 0.0323(10) Uani 1 1 d .
N1 N 0.3780(2) 0.3461(5) -0.1389(3) 0.0364(13) Uani 1 1 d .
N2 N 0.3815(2) 0.0989(4) 0.0193(3) 0.0285(11) Uani 1 1 d .
N3 N 0.1057(3) 0.6013(5) 0.9729(3) 0.0431(15) Uani 1 1 d .
N4 N 0.1199(3) 0.8787(5) 1.1176(3) 0.0396(14) Uani 1 1 d .
C1 C 0.2559(3) 0.3021(6) -0.1337(4) 0.0361(16) Uani 1 1 d .
H1A H 0.2165 0.2877 -0.1626 0.043 Uiso 1 1 calc R
H1B H 0.2704 0.3520 -0.1543 0.043 Uiso 1 1 calc R
C2 C 0.2603(3) 0.3408(6) -0.0715(4) 0.0370(16) Uani 1 1 d .
H2A H 0.2455 0.4098 -0.0765 0.044 Uiso 1 1 calc R
H2B H 0.2388 0.2980 -0.0553 0.044 Uiso 1 1 calc R
C3 C 0.3302(3) 0.3852(5) 0.0331(3) 0.0321(14) Uani 1 1 d .
H3A H 0.2978 0.3774 0.0433 0.038 Uiso 1 1 calc R
H3B H 0.3378 0.4575 0.0320 0.038 Uiso 1 1 calc R
C4 C 0.3803(3) 0.3331(5) 0.0825(3) 0.0311(14) Uani 1 1 d .
H4A H 0.3956 0.3729 0.1223 0.037 Uiso 1 1 calc R
H4B H 0.3694 0.2667 0.0921 0.037 Uiso 1 1 calc R
C5 C 0.4546(3) 0.4116(6) 0.0670(4) 0.0385(16) Uani 1 1 d .
H5A H 0.4694 0.4359 0.1115 0.046 Uiso 1 1 calc R
H5B H 0.4315 0.4649 0.0382 0.046 Uiso 1 1 calc R
C6 C 0.5013(3) 0.3831(5) 0.0502(3) 0.0325(14) Uani 1 1 d .
H6A H 0.5252 0.4418 0.0537 0.039 Uiso 1 1 calc R
H6B H 0.5246 0.3301 0.0792 0.039 Uiso 1 1 calc R
C7 C 0.5142(3) 0.3043(6) -0.0360(4) 0.0439(19) Uani 1 1 d .
H7A H 0.5491 0.3436 -0.0192 0.053 Uiso 1 1 calc R
H7B H 0.4982 0.3055 -0.0831 0.053 Uiso 1 1 calc R
C8 C 0.5263(3) 0.1979(6) -0.0125(5) 0.055(3) Uani 1 1 d .
H8A H 0.5511 0.1658 -0.0288 0.066 Uiso 1 1 calc R
H8B H 0.5449 0.1967 0.0347 0.066 Uiso 1 1 calc R
C9 C 0.4680(3) 0.0699(6) -0.0817(4) 0.0373(16) Uani 1 1 d .
H9A H 0.4979 0.0191 -0.0634 0.045 Uiso 1 1 calc R
H9B H 0.4704 0.1005 -0.1193 0.045 Uiso 1 1 calc R
C10 C 0.4117(3) 0.0220(5) -0.1008(4) 0.0364(15) Uani 1 1 d .
H10A H 0.4041 -0.0270 -0.1355 0.044 Uiso 1 1 calc R
H10B H 0.4102 -0.0132 -0.0640 0.044 Uiso 1 1 calc R
C11 C 0.3152(3) 0.0653(6) -0.1542(3) 0.0354(15) Uani 1 1 d .
H11A H 0.3052 0.0253 -0.1248 0.042 Uiso 1 1 calc R
H11B H 0.3110 0.0228 -0.1909 0.042 Uiso 1 1 calc R
C12 C 0.2789(3) 0.1552(6) -0.1763(3) 0.0369(16) Uani 1 1 d .
H12A H 0.2887 0.1951 -0.2060 0.044 Uiso 1 1 calc R
H12B H 0.2393 0.1353 -0.1985 0.044 Uiso 1 1 calc R
C13 C 0.3795(3) 0.4107(6) -0.1702(3) 0.0338(15) Uani 1 1 d .
C14 C 0.3822(3) 0.4936(7) -0.2092(4) 0.046(2) Uani 1 1 d .
H14A H 0.3636 0.5520 -0.2017 0.068 Uiso 1 1 d .
H14B H 0.3637 0.4747 -0.2543 0.068 Uiso 1 1 d .
H14C H 0.4213 0.5098 -0.1979 0.068 Uiso 1 1 d .
C15 C 0.3836(2) 0.0445(5) 0.0581(3) 0.0293(13) Uani 1 1 d .
C16 C 0.3872(3) -0.0244(6) 0.1085(3) 0.0407(17) Uani 1 1 d .
H16A H 0.4245 -0.0211 0.1436 0.061 Uiso 1 1 d .
H16B H 0.3798 -0.0927 0.0915 0.061 Uiso 1 1 d .
H16C H 0.3595 -0.0056 0.1241 0.061 Uiso 1 1 d .
C17 C 0.2661(3) 0.7103(6) 1.1051(4) 0.0411(18) Uani 1 1 d .
H17A H 0.2860 0.7145 1.1522 0.049 Uiso 1 1 calc R
H17B H 0.2924 0.7273 1.0867 0.049 Uiso 1 1 calc R
C18 C 0.2424(3) 0.6069(6) 1.0847(4) 0.0372(16) Uani 1 1 d .
H18A H 0.2302 0.5991 1.0382 0.045 Uiso 1 1 calc R
H18B H 0.2714 0.5561 1.1069 0.045 Uiso 1 1 calc R
C19 C 0.2107(3) 0.5606(6) 1.1635(4) 0.0384(16) Uani 1 1 d .
H19A H 0.2352 0.6107 1.1940 0.046 Uiso 1 1 calc R
H19B H 0.2303 0.4954 1.1722 0.046 Uiso 1 1 calc R
C20 C 0.1572(3) 0.5519(5) 1.1692(4) 0.0370(16) Uani 1 1 d .
H20A H 0.1324 0.5027 1.1382 0.044 Uiso 1 1 calc R
H20B H 0.1639 0.5301 1.2127 0.044 Uiso 1 1 calc R
C21 C 0.0846(3) 0.6598(6) 1.1682(4) 0.0401(17) Uani 1 1 d .
H21A H 0.0822 0.7291 1.1818 0.048 Uiso 1 1 calc R
H21B H 0.0878 0.6141 1.2032 0.048 Uiso 1 1 calc R
C22 C 0.0328(3) 0.6355(6) 1.1096(4) 0.0430(18) Uani 1 1 d .
H22A H 0.0324 0.5640 1.0983 0.052 Uiso 1 1 calc R
H22B H -0.0008 0.6496 1.1167 0.052 Uiso 1 1 calc R
C23 C -0.0159(3) 0.6965(6) 1.0014(4) 0.0417(18) Uani 1 1 d .
H23A H -0.0491 0.6988 1.0103 0.050 Uiso 1 1 calc R
H23B H -0.0174 0.6345 0.9773 0.050 Uiso 1 1 calc R
C24 C -0.0144(3) 0.7860(6) 0.9638(4) 0.0358(16) Uani 1 1 d .
H24A H -0.0450 0.7827 0.9203 0.043 Uiso 1 1 calc R
H24B H -0.0189 0.8478 0.9846 0.043 Uiso 1 1 calc R
C25 C 0.0408(3) 0.8639(7) 0.9200(4) 0.049(2) Uani 1 1 d .
H25A H 0.0346 0.9299 0.9354 0.059 Uiso 1 1 calc R
H25B H 0.0116 0.8538 0.8761 0.059 Uiso 1 1 calc R
C26 C 0.0971(3) 0.8606(8) 0.9205(4) 0.050(2) Uani 1 1 d .
H26A H 0.1010 0.7996 0.8985 0.060 Uiso 1 1 calc R
H26B H 0.1028 0.9199 0.8984 0.060 Uiso 1 1 calc R
C27 C 0.1915(3) 0.8866(6) 0.9934(4) 0.0366(16) Uani 1 1 d .
H27A H 0.1921 0.9564 0.9793 0.044 Uiso 1 1 calc R
H27B H 0.2040 0.8416 0.9682 0.044 Uiso 1 1 calc R
C28 C 0.2277(3) 0.8761(6) 1.0620(4) 0.0422(18) Uani 1 1 d .
H28A H 0.2672 0.8850 1.0701 0.051 Uiso 1 1 calc R
H28B H 0.2182 0.9275 1.0864 0.051 Uiso 1 1 calc R
C29 C 0.1037(3) 0.5466(6) 0.9336(4) 0.0383(16) Uani 1 1 d .
C30 C 0.1027(3) 0.4763(6) 0.8871(4) 0.0411(17) Uani 1 1 d .
H30A H 0.1299 0.4958 0.8711 0.062 Uiso 1 1 d .
H30B H 0.0654 0.4747 0.8517 0.062 Uiso 1 1 d .
H30C H 0.1120 0.4096 0.9065 0.062 Uiso 1 1 d .
C31 C 0.1163(3) 0.9387(6) 1.1499(4) 0.0357(15) Uani 1 1 d .
C32 C 0.1114(3) 1.0154(6) 1.1918(4) 0.0408(17) Uani 1 1 d .
H32A H 0.1199 1.0809 1.1793 0.061 Uiso 1 1 d .
H32B H 0.1376 1.0010 1.2360 0.061 Uiso 1 1 d .
H32C H 0.0733 1.0155 1.1884 0.061 Uiso 1 1 d .

loop_
_atom_site_aniso_label
_atom_site_aniso_U_11
_atom_site_aniso_U_22
_atom_site_aniso_U_33
_atom_site_aniso_U_23
_atom_site_aniso_U_13
_atom_site_aniso_U_12
Sb1 0.02054(19) 0.0261(2) 0.0288(2) 0.00065(17) 0.01273(16) 0.00038(15)
Sb2 0.02177(19) 0.0233(2) 0.0243(2) -0.00056(16) 0.01216(16) 0.00018(15)
Sb3 0.0239(2) 0.0271(2) 0.0303(2) -0.00186(17) 0.01312(17) -0.00165(16)
Sb4 0.0247(2) 0.0241(2) 0.0260(2) 0.00012(16) 0.01317(17) 0.00234(15)
Cl1 0.0296(7) 0.0465(10) 0.0411(9) -0.0099(8) 0.0178(7) -0.0122(7)
Cl2 0.0421(9) 0.0331(8) 0.0429(10) 0.0124(8) 0.0228(8) 0.0072(7)
Cl3 0.0342(8) 0.0383(9) 0.0513(10) -0.0059(8) 0.0287(8) -0.0013(7)
Cl4 0.0368(8) 0.0413(10) 0.0391(9) 0.0145(8) 0.0099(7) 0.0032(7)
Cl5 0.0330(8) 0.0419(9) 0.0407(9) -0.0076(8) 0.0247(7) -0.0030(7)
Cl6 0.0242(7) 0.0375(8) 0.0350(8) -0.0044(7) 0.0125(6) -0.0031(6)
Cl7 0.0314(8) 0.0443(10) 0.0493(10) -0.0032(8) 0.0247(8) -0.0077(7)
Cl8 0.0330(7) 0.0432(9) 0.0235(7) -0.0003(7) 0.0135(6) 0.0053(7)
Cl9 0.0364(8) 0.0239(7) 0.0410(9) -0.0013(7) 0.0208(7) 0.0035(6)
Cl10 0.0323(7) 0.0414(9) 0.0247(7) -0.0048(7) 0.0098(6) -0.0014(7)
Cl11 0.0325(7) 0.0297(8) 0.0330(8) -0.0006(7) 0.0115(6) 0.0088(6)
Cl12 0.0272(7) 0.0372(8) 0.0316(8) 0.0017(7) 0.0142(6) -0.0056(6)
Cl13 0.0598(11) 0.0449(10) 0.0609(13) 0.0044(9) 0.0446(11) -0.0058(9)
Cl14 0.0492(12) 0.109(2) 0.0686(16) -0.0587(17) 0.0148(11) -0.0112(13)
Cl15 0.0503(11) 0.0555(13) 0.0559(13) 0.0137(11) 0.0145(10) 0.0237(10)
Cl16 0.0360(9) 0.0766(15) 0.0383(10) -0.0237(10) 0.0137(8) -0.0034(9)
Cl17 0.0490(10) 0.0447(11) 0.0723(15) 0.0163(11) 0.0324(11) 0.0158(9)
Cl18 0.0552(12) 0.0519(12) 0.105(2) 0.0015(13) 0.0588(14) -0.0084(10)
Cl19 0.0412(9) 0.0253(8) 0.0496(11) -0.0033(8) 0.0161(8) -0.0024(7)
Cl20 0.0255(7) 0.0412(9) 0.0476(10) 0.0055(8) 0.0114(7) 0.0072(7)
Cl21 0.0430(8) 0.0366(9) 0.0307(8) -0.0009(7) 0.0223(7) 0.0012(7)
Cl22 0.0304(7) 0.0434(10) 0.0414(9) 0.0060(8) 0.0179(7) 0.0109(7)
Cl23 0.0682(12) 0.0576(12) 0.0296(9) 0.0000(9) 0.0252(9) 0.0133(10)
Cl24 0.0340(7) 0.0275(8) 0.0368(8) 0.0047(7) 0.0147(7) -0.0044(6)
Ca1 0.0223(5) 0.0249(6) 0.0251(6) 0.0003(5) 0.0122(5) -0.0004(5)
Ca2 0.0204(5) 0.0259(6) 0.0262(6) -0.0008(5) 0.0120(5) -0.0006(5)
O1 0.023(2) 0.043(3) 0.023(2) 0.001(2) 0.0083(18) 0.0021(19)
O2 0.028(2) 0.033(2) 0.038(3) 0.000(2) 0.019(2) 0.0037(19)
O3 0.027(2) 0.035(2) 0.027(2) -0.002(2) 0.0145(18) 0.0002(19)
O4 0.029(2) 0.036(2) 0.029(2) -0.006(2) 0.0173(19) -0.0040(19)
O5 0.023(2) 0.038(3) 0.053(3) -0.015(2) 0.016(2) -0.001(2)
O6 0.024(2) 0.038(3) 0.029(2) -0.006(2) 0.0107(18) -0.0027(19)
O7 0.020(2) 0.051(3) 0.069(4) 0.022(3) 0.013(2) 0.000(2)
O8 0.027(2) 0.031(2) 0.034(3) -0.002(2) 0.0116(19) -0.0009(19)
O9 0.038(2) 0.033(3) 0.031(2) 0.006(2) 0.019(2) 0.004(2)
O10 0.027(2) 0.047(3) 0.036(3) 0.013(2) 0.017(2) 0.002(2)
O11 0.022(2) 0.039(3) 0.034(3) 0.007(2) 0.0141(19) 0.0002(19)
O12 0.030(2) 0.039(3) 0.031(2) 0.002(2) 0.016(2) -0.005(2)
N1 0.037(3) 0.037(3) 0.039(3) 0.004(3) 0.021(3) -0.004(3)
N2 0.033(3) 0.027(3) 0.028(3) 0.000(2) 0.015(2) -0.002(2)
N3 0.038(3) 0.047(4) 0.034(3) -0.008(3) 0.006(3) 0.013(3)
N4 0.043(3) 0.036(3) 0.045(4) -0.005(3) 0.024(3) -0.003(3)
C1 0.025(3) 0.047(4) 0.039(4) 0.010(3) 0.016(3) 0.004(3)
C2 0.020(3) 0.041(4) 0.049(4) 0.011(3) 0.014(3) 0.006(3)
C3 0.036(3) 0.032(3) 0.040(4) -0.001(3) 0.028(3) 0.000(3)
C4 0.036(3) 0.040(4) 0.027(3) -0.003(3) 0.022(3) -0.004(3)
C5 0.036(3) 0.047(4) 0.040(4) -0.014(3) 0.024(3) -0.010(3)
C6 0.032(3) 0.038(4) 0.029(3) -0.007(3) 0.014(3) -0.001(3)
C7 0.039(4) 0.060(5) 0.049(4) -0.015(4) 0.034(4) -0.013(4)
C8 0.024(3) 0.039(4) 0.102(8) -0.018(5) 0.026(4) 0.001(3)
C9 0.034(3) 0.042(4) 0.037(4) -0.014(3) 0.016(3) 0.003(3)
C10 0.036(3) 0.035(4) 0.037(4) -0.007(3) 0.015(3) 0.005(3)
C11 0.029(3) 0.044(4) 0.029(3) -0.019(3) 0.009(3) -0.013(3)
C12 0.027(3) 0.058(5) 0.026(3) -0.007(3) 0.012(3) -0.002(3)
C13 0.025(3) 0.048(4) 0.030(3) 0.008(3) 0.014(3) -0.001(3)
C14 0.033(3) 0.057(5) 0.048(5) 0.021(4) 0.019(3) -0.001(3)
C15 0.024(3) 0.035(3) 0.029(3) 0.001(3) 0.011(3) -0.005(3)
C16 0.045(4) 0.049(4) 0.027(3) 0.011(3) 0.013(3) -0.007(3)
C17 0.022(3) 0.058(5) 0.039(4) 0.009(4) 0.009(3) 0.004(3)
C18 0.029(3) 0.048(4) 0.036(4) 0.000(3) 0.016(3) 0.010(3)
C19 0.033(3) 0.039(4) 0.037(4) 0.002(3) 0.010(3) 0.002(3)
C20 0.037(3) 0.033(4) 0.037(4) 0.015(3) 0.013(3) 0.013(3)
C21 0.056(4) 0.036(4) 0.048(4) 0.004(3) 0.041(4) 0.001(3)
C22 0.043(4) 0.045(4) 0.056(5) 0.016(4) 0.035(4) 0.009(3)
C23 0.026(3) 0.047(4) 0.055(5) -0.012(4) 0.020(3) -0.009(3)
C24 0.022(3) 0.045(4) 0.039(4) -0.006(3) 0.011(3) 0.002(3)
C25 0.036(4) 0.056(5) 0.053(5) 0.029(4) 0.018(4) 0.009(4)
C26 0.041(4) 0.074(6) 0.035(4) 0.021(4) 0.016(3) -0.006(4)
C27 0.034(3) 0.038(4) 0.046(4) 0.002(3) 0.025(3) 0.000(3)
C28 0.027(3) 0.041(4) 0.055(5) -0.003(4) 0.013(3) -0.010(3)
C29 0.028(3) 0.040(4) 0.037(4) -0.005(3) 0.005(3) 0.004(3)
C30 0.036(3) 0.044(4) 0.039(4) -0.012(4) 0.012(3) 0.000(3)
C31 0.030(3) 0.037(4) 0.044(4) -0.002(3) 0.019(3) 0.002(3)
C32 0.047(4) 0.043(4) 0.040(4) -0.010(3) 0.025(3) 0.003(3)

loop_
_atom_type_symbol
_atom_type_description
_atom_type_scat_dispersion_real
_atom_type_scat_dispersion_imag
_atom_type_scat_source
C C 0.0033 0.0016 'International Tables Vol C Tables 4.2.6.8 and 6.1.1.4'
H H 0.0000 0.0000 'International Tables Vol C Tables 4.2.6.8 and 6.1.1.4'
N N 0.0061 0.0033 'International Tables Vol C Tables 4.2.6.8 and 6.1.1.4'
O O 0.0106 0.0060 'International Tables Vol C Tables 4.2.6.8 and 6.1.1.4'
Cl Cl 0.1484 0.1585 'International Tables Vol C Tables 4.2.6.8 and 6.1.1.4'
Ca Ca 0.2262 0.3064 'International Tables Vol C Tables 4.2.6.8 and 6.1.1.4'
Sb Sb -0.5866 1.5461 'International Tables Vol C Tables 4.2.6.8 and 6.1.1.4'

loop_
_geom_angle_atom_site_label_1
_geom_angle_atom_site_label_2
_geom_angle_atom_site_label_3
_geom_angle
Cl6 Sb1 Cl4 89.81(7)
Cl6 Sb1 Cl5 90.43(6)
Cl4 Sb1 Cl5 89.25(7)
Cl6 Sb1 Cl1 178.25(6)
Cl4 Sb1 Cl1 90.24(7)
Cl5 Sb1 Cl1 91.32(6)
Cl6 Sb1 Cl2 90.36(7)
Cl4 Sb1 Cl2 178.53(7)
Cl5 Sb1 Cl2 89.29(7)
Cl1 Sb1 Cl2 89.63(7)
Cl6 Sb1 Cl3 88.93(6)
Cl4 Sb1 Cl3 90.91(7)
Cl5 Sb1 Cl3 179.34(7)
Cl1 Sb1 Cl3 89.32(6)
Cl2 Sb1 Cl3 90.55(7)
Cl9 Sb2 Cl7 90.93(6)
Cl9 Sb2 Cl11 178.58(6)
Cl7 Sb2 Cl11 90.08(6)
Cl9 Sb2 Cl12 90.85(6)
Cl7 Sb2 Cl12 178.02(6)
Cl11 Sb2 Cl12 88.16(6)
Cl9 Sb2 Cl10 89.27(6)
Cl7 Sb2 Cl10 90.05(7)
Cl11 Sb2 Cl10 89.72(6)
Cl12 Sb2 Cl10 90.85(6)
Cl9 Sb2 Cl8 89.50(6)
Cl7 Sb2 Cl8 90.11(6)
Cl11 Sb2 Cl8 91.50(6)
Cl12 Sb2 Cl8 89.03(6)
Cl10 Sb2 Cl8 178.77(6)
Cl15 Sb3 Cl14 92.12(10)
Cl15 Sb3 Cl13 91.86(8)
Cl14 Sb3 Cl13 89.91(10)
Cl15 Sb3 Cl18 89.56(9)
Cl14 Sb3 Cl18 90.78(11)
Cl13 Sb3 Cl18 178.40(9)
Cl15 Sb3 Cl17 178.15(9)
Cl14 Sb3 Cl17 89.40(10)
Cl13 Sb3 Cl17 89.21(8)
Cl18 Sb3 Cl17 89.36(8)
Cl15 Sb3 Cl16 89.13(9)
Cl14 Sb3 Cl16 178.66(9)
Cl13 Sb3 Cl16 89.57(8)
Cl18 Sb3 Cl16 89.71(9)
Cl17 Sb3 Cl16 89.36(9)
Cl24 Sb4 Cl23 90.70(7)
Cl24 Sb4 Cl19 177.68(6)
Cl23 Sb4 Cl19 91.14(8)
Cl24 Sb4 Cl22 90.04(6)
Cl23 Sb4 Cl22 90.02(7)
Cl19 Sb4 Cl22 91.37(7)
Cl24 Sb4 Cl20 88.93(6)
Cl23 Sb4 Cl20 90.16(7)
Cl19 Sb4 Cl20 89.64(7)
Cl22 Sb4 Cl20 178.96(7)
Cl24 Sb4 Cl21 89.35(6)
Cl23 Sb4 Cl21 178.54(7)
Cl19 Sb4 Cl21 88.85(7)
Cl22 Sb4 Cl21 88.52(6)
Cl20 Sb4 Cl21 91.30(7)
O2 Ca1 O6 128.84(15)
O2 Ca1 O1 63.41(16)
O6 Ca1 O1 65.86(15)
O2 Ca1 N1 92.48(18)
O6 Ca1 N1 84.32(19)
O1 Ca1 N1 79.23(18)
O2 Ca1 O3 64.66(15)
O6 Ca1 O3 155.40(17)
O1 Ca1 O3 125.72(15)
N1 Ca1 O3 117.80(19)
O2 Ca1 N2 92.79(17)
O6 Ca1 N2 79.70(18)
O1 Ca1 N2 88.64(17)
N1 Ca1 N2 162.9(2)
O3 Ca1 N2 79.09(17)
O2 Ca1 O5 164.46(18)
O6 Ca1 O5 64.27(15)
O1 Ca1 O5 130.09(16)
N1 Ca1 O5 97.63(19)
O3 Ca1 O5 100.06(16)
N2 Ca1 O5 80.93(18)
O2 Ca1 O4 107.77(15)
O6 Ca1 O4 119.04(14)
O1 Ca1 O4 148.98(16)
N1 Ca1 O4 71.28(18)
O3 Ca1 O4 63.99(14)
N2 Ca1 O4 122.19(17)
O5 Ca1 O4 64.97(15)
O7 Ca2 N4 87.3(2)
O7 Ca2 O10 163.8(2)
N4 Ca2 O10 80.38(19)
O7 Ca2 N3 102.0(2)
N4 Ca2 N3 165.7(2)
O10 Ca2 N3 92.1(2)
O7 Ca2 O12 64.46(17)
N4 Ca2 O12 83.27(19)
O10 Ca2 O12 123.78(16)
N3 Ca2 O12 91.0(2)
O7 Ca2 O9 101.76(18)
N4 Ca2 O9 79.01(19)
O10 Ca2 O9 65.68(16)
N3 Ca2 O9 109.1(2)
O12 Ca2 O9 158.12(17)
O7 Ca2 O11 127.74(18)
N4 Ca2 O11 91.5(2)
O10 Ca2 O11 63.58(15)
N3 Ca2 O11 74.18(19)
O12 Ca2 O11 63.54(15)
O9 Ca2 O11 129.25(15)
O7 Ca2 O8 63.72(17)
N4 Ca2 O8 124.0(2)
O10 Ca2 O8 115.09(16)
N3 Ca2 O8 70.25(18)
O12 Ca2 O8 118.62(15)
O9 Ca2 O8 63.33(15)
O11 Ca2 O8 144.36(17)
C1 O1 C12 112.7(5)
C1 O1 Ca1 112.7(4)
C12 O1 Ca1 115.3(3)
C3 O2 C2 113.5(5)
C3 O2 Ca1 123.1(4)
C2 O2 Ca1 122.3(4)
C4 O3 C5 112.1(5)
C4 O3 Ca1 113.6(4)
C5 O3 Ca1 115.8(4)
C7 O4 C6 113.7(5)
C7 O4 Ca1 112.0(4)
C6 O4 Ca1 117.2(4)
C9 O5 C8 113.4(5)
C9 O5 Ca1 117.9(4)
C8 O5 Ca1 118.5(4)
C10 O6 C11 113.1(5)
C10 O6 Ca1 116.4(4)
C11 O6 Ca1 116.1(4)
C17 O7 C28 117.4(5)
C17 O7 Ca2 125.8(4)
C28 O7 Ca2 115.9(4)
C19 O8 C18 114.5(5)
C19 O8 Ca2 117.0(4)
C18 O8 Ca2 111.9(4)
C21 O9 C20 113.9(5)
C21 O9 Ca2 114.2(4)
C20 O9 Ca2 116.6(4)
C23 O10 C22 114.8(5)
C23 O10 Ca2 118.6(4)
C22 O10 Ca2 119.5(4)
C24 O11 C25 111.5(5)
C24 O11 Ca2 120.1(4)
C25 O11 Ca2 120.3(4)
C26 O12 C27 112.6(5)
C26 O12 Ca2 116.8(4)
C27 O12 Ca2 120.3(4)
C13 N1 Ca1 164.0(6)
C15 N2 Ca1 168.4(5)
C29 N3 Ca2 170.1(7)
C31 N4 Ca2 172.3(6)
O1 C1 C2 106.6(6)
O1 C1 H1A 110.4
C2 C1 H1A 110.4
O1 C1 H1B 110.4
C2 C1 H1B 110.4
H1A C1 H1B 108.6
O2 C2 C1 107.2(5)
O2 C2 H2A 110.3
C1 C2 H2A 110.3
O2 C2 H2B 110.3
C1 C2 H2B 110.3
H2A C2 H2B 108.5
O2 C3 C4 107.2(5)
O2 C3 H3A 110.3
C4 C3 H3A 110.3
O2 C3 H3B 110.3
C4 C3 H3B 110.3
H3A C3 H3B 108.5
O3 C4 C3 109.9(5)
O3 C4 H4A 109.7
C3 C4 H4A 109.7
O3 C4 H4B 109.7
C3 C4 H4B 109.7
H4A C4 H4B 108.2
O3 C5 C6 105.6(6)
O3 C5 H5A 110.6
C6 C5 H5A 110.6
O3 C5 H5B 110.6
C6 C5 H5B 110.6
H5A C5 H5B 108.7
O4 C6 C5 106.2(5)
O4 C6 H6A 110.5
C5 C6 H6A 110.5
O4 C6 H6B 110.5
C5 C6 H6B 110.5
H6A C6 H6B 108.7
O4 C7 C8 109.0(6)
O4 C7 H7A 109.9
C8 C7 H7A 109.9
O4 C7 H7B 109.9
C8 C7 H7B 109.9
H7A C7 H7B 108.3
O5 C8 C7 108.0(6)
O5 C8 H8A 110.1
C7 C8 H8A 110.1
O5 C8 H8B 110.1
C7 C8 H8B 110.1
H8A C8 H8B 108.4
O5 C9 C10 107.1(5)
O5 C9 H9A 110.3
C10 C9 H9A 110.3
O5 C9 H9B 110.3
C10 C9 H9B 110.3
H9A C9 H9B 108.5
O6 C10 C9 106.6(6)
O6 C10 H10A 110.4
C9 C10 H10A 110.4
O6 C10 H10B 110.4
C9 C10 H10B 110.4
H10A C10 H10B 108.6
O6 C11 C12 107.0(6)
O6 C11 H11A 110.3
C12 C11 H11A 110.3
O6 C11 H11B 110.3
C12 C11 H11B 110.3
H11A C11 H11B 108.6
O1 C12 C11 106.0(5)
O1 C12 H12A 110.5
C11 C12 H12A 110.5
O1 C12 H12B 110.5
C11 C12 H12B 110.5
H12A C12 H12B 108.7
N1 C13 C14 179.1(9)
C13 C14 H14A 109.5
C13 C14 H14B 109.5
H14A C14 H14B 109.6
C13 C14 H14C 109.4
H14A C14 H14C 109.5
H14B C14 H14C 109.4
N2 C15 C16 179.1(8)
C15 C16 H16A 109.5
C15 C16 H16B 109.4
H16A C16 H16B 109.5
C15 C16 H16C 109.5
H16A C16 H16C 109.5
H16B C16 H16C 109.5
O7 C17 C18 105.7(5)
O7 C17 H17A 110.6
C18 C17 H17A 110.6
O7 C17 H17B 110.6
C18 C17 H17B 110.6
H17A C17 H17B 108.7
O8 C18 C17 110.1(6)
O8 C18 H18A 109.6
C17 C18 H18A 109.6
O8 C18 H18B 109.6
C17 C18 H18B 109.6
H18A C18 H18B 108.2
O8 C19 C20 105.7(5)
O8 C19 H19A 110.6
C20 C19 H19A 110.6
O8 C19 H19B 110.6
C20 C19 H19B 110.6
H19A C19 H19B 108.7
O9 C20 C19 105.8(6)
O9 C20 H20A 110.6
C19 C20 H20A 110.6
O9 C20 H20B 110.6
C19 C20 H20B 110.6
H20A C20 H20B 108.7
O9 C21 C22 110.8(6)
O9 C21 H21A 109.5
C22 C21 H21A 109.5
O9 C21 H21B 109.5
C22 C21 H21B 109.5
H21A C21 H21B 108.1
O10 C22 C21 105.8(6)
O10 C22 H22A 110.6
C21 C22 H22A 110.6
O10 C22 H22B 110.6
C21 C22 H22B 110.6
H22A C22 H22B 108.7
O10 C23 C24 107.1(6)
O10 C23 H23A 110.3
C24 C23 H23A 110.3
O10 C23 H23B 110.3
C24 C23 H23B 110.3
H23A C23 H23B 108.5
O11 C24 C23 107.6(5)
O11 C24 H24A 110.2
C23 C24 H24A 110.2
O11 C24 H24B 110.2
C23 C24 H24B 110.2
H24A C24 H24B 108.5
O11 C25 C26 108.2(6)
O11 C25 H25A 110.1
C26 C25 H25A 110.1
O11 C25 H25B 110.1
C26 C25 H25B 110.1
H25A C25 H25B 108.4
O12 C26 C25 107.0(6)
O12 C26 H26A 110.3
C25 C26 H26A 110.3
O12 C26 H26B 110.3
C25 C26 H26B 110.3
H26A C26 H26B 108.6
O12 C27 C28 105.8(6)
O12 C27 H27A 110.6
C28 C27 H27A 110.6
O12 C27 H27B 110.6
C28 C27 H27B 110.6
H27A C27 H27B 108.7
O7 C28 C27 108.1(6)
O7 C28 H28A 110.1
C27 C28 H28A 110.1
O7 C28 H28B 110.1
C27 C28 H28B 110.1
H28A C28 H28B 108.4
N3 C29 C30 177.7(9)
C29 C30 H30A 109.6
C29 C30 H30B 109.5
H30A C30 H30B 109.4
C29 C30 H30C 109.5
H30A C30 H30C 109.4
H30B C30 H30C 109.4
N4 C31 C32 179.4(8)
C31 C32 H32A 109.5
C31 C32 H32B 109.5
H32A C32 H32B 109.5
C31 C32 H32C 109.4
H32A C32 H32C 109.5
H32B C32 H32C 109.4

loop_
_geom_bond_atom_site_label_1
_geom_bond_atom_site_label_2
_geom_bond_distance
Sb1 Cl6 2.3574(16)
Sb1 Cl4 2.3629(18)
Sb1 Cl5 2.3655(16)
Sb1 Cl1 2.3707(17)
Sb1 Cl2 2.3729(18)
Sb1 Cl3 2.3730(17)
Sb2 Cl9 2.3609(16)
Sb2 Cl7 2.3621(16)
Sb2 Cl11 2.3645(16)
Sb2 Cl12 2.3651(15)
Sb2 Cl10 2.3713(18)
Sb2 Cl8 2.3750(18)
Sb3 Cl15 2.346(2)
Sb3 Cl14 2.347(2)
Sb3 Cl13 2.3485(18)
Sb3 Cl18 2.363(2)
Sb3 Cl17 2.378(2)
Sb3 Cl16 2.379(2)
Sb4 Cl24 2.3579(17)
Sb4 Cl23 2.362(2)
Sb4 Cl19 2.3620(18)
Sb4 Cl22 2.3650(17)
Sb4 Cl20 2.3666(17)
Sb4 Cl21 2.3681(18)
Ca1 O2 2.447(4)
Ca1 O6 2.462(5)
Ca1 O1 2.470(4)
Ca1 N1 2.477(6)
Ca1 O3 2.480(5)
Ca1 N2 2.488(6)
Ca1 O5 2.542(5)
Ca1 O4 2.563(4)
Ca2 O7 2.418(5)
Ca2 N4 2.471(6)
Ca2 O10 2.472(4)
Ca2 N3 2.474(7)
Ca2 O12 2.483(5)
Ca2 O9 2.499(5)
Ca2 O11 2.504(5)
Ca2 O8 2.559(5)
O1 C1 1.437(8)
O1 C12 1.438(8)
O2 C3 1.442(8)
O2 C2 1.446(8)
O3 C4 1.438(7)
O3 C5 1.448(8)
O4 C7 1.436(8)
O4 C6 1.444(8)
O5 C9 1.433(8)
O5 C8 1.443(8)
O6 C10 1.424(8)
O6 C11 1.442(7)
O7 C17 1.434(8)
O7 C28 1.450(9)
O8 C19 1.424(9)
O8 C18 1.428(8)
O9 C21 1.427(8)
O9 C20 1.437(8)
O10 C23 1.437(9)
O10 C22 1.440(8)
O11 C24 1.418(7)
O11 C25 1.429(9)
O12 C26 1.422(9)
O12 C27 1.435(8)
N1 C13 1.140(9)
N2 C15 1.140(9)
N3 C29 1.152(10)
N4 C31 1.130(9)
C1 C2 1.489(11)
C1 H1A 0.9900
C1 H1B 0.9900
C2 H2A 0.9900
C2 H2B 0.9900
C3 C4 1.505(10)
C3 H3A 0.9900
C3 H3B 0.9900
C4 H4A 0.9900
C4 H4B 0.9900
C5 C6 1.500(9)
C5 H5A 0.9900
C5 H5B 0.9900
C6 H6A 0.9900
C6 H6B 0.9900
C7 C8 1.507(12)
C7 H7A 0.9900
C7 H7B 0.9900
C8 H8A 0.9900
C8 H8B 0.9900
C9 C10 1.509(10)
C9 H9A 0.9900
C9 H9B 0.9900
C10 H10A 0.9900
C10 H10B 0.9900
C11 C12 1.488(10)
C11 H11A 0.9900
C11 H11B 0.9900
C12 H12A 0.9900
C12 H12B 0.9900
C13 C14 1.451(10)
C14 H14A 0.9788
C14 H14B 0.9800
C14 H14C 0.9811
C15 C16 1.460(9)
C16 H16A 0.9797
C16 H16B 0.9805
C16 H16C 0.9796
C17 C18 1.509(11)
C17 H17A 0.9900
C17 H17B 0.9900
C18 H18A 0.9900
C18 H18B 0.9900
C19 C20 1.487(10)
C19 H19A 0.9900
C19 H19B 0.9900
C20 H20A 0.9900
C20 H20B 0.9900
C21 C22 1.498(11)
C21 H21A 0.9900
C21 H21B 0.9900
C22 H22A 0.9900
C22 H22B 0.9900
C23 C24 1.490(11)
C23 H23A 0.9900
C23 H23B 0.9900
C24 H24A 0.9900
C24 H24B 0.9900
C25 C26 1.492(10)
C25 H25A 0.9900
C25 H25B 0.9900
C26 H26A 0.9900
C26 H26B 0.9900
C27 C28 1.472(11)
C27 H27A 0.9900
C27 H27B 0.9900
C28 H28A 0.9900
C28 H28B 0.9900
C29 C30 1.421(10)
C30 H30A 0.9803
C30 H30B 0.9804
C30 H30C 0.9806
C31 C32 1.456(10)
C32 H32A 0.9788
C32 H32B 0.9803
C32 H32C 0.9809

loop_
_geom_torsion_atom_site_label_1
_geom_torsion_atom_site_label_2
_geom_torsion_atom_site_label_3
_geom_torsion_atom_site_label_4
_geom_torsion
C12 O1 C1 C2 167.8(5)
C3 O2 C2 C1 173.9(6)
O1 C1 C2 O2 48.0(7)
C2 O2 C3 C4 149.7(5)
C5 O3 C4 C3 81.1(7)
O2 C3 C4 O3 44.6(7)
C4 O3 C5 C6 171.7(5)
C7 O4 C6 C5 -172.3(6)
O3 C5 C6 O4 59.2(7)
C6 O4 C7 C8 81.6(8)
C9 O5 C8 C7 112.0(7)
O4 C7 C8 O5 56.4(9)
C8 O5 C9 C10 -179.7(7)
C11 O6 C10 C9 167.6(5)
O5 C9 C10 O6 55.6(7)
C10 O6 C11 C12 -176.9(5)
C1 O1 C12 C11 -179.8(5)
O6 C11 C12 O1 -59.4(7)
C28 O7 C17 C18 -146.7(7)
C19 O8 C18 C17 -83.6(7)
O7 C17 C18 O8 -47.7(8)
C18 O8 C19 C20 178.4(6)
C21 O9 C20 C19 -171.6(6)
O8 C19 C20 O9 -60.6(7)
C20 O9 C21 C22 -90.5(7)
C23 O10 C22 C21 -172.1(6)
O9 C21 C22 O10 -53.9(8)
C22 O10 C23 C24 163.0(6)
C25 O11 C24 C23 173.9(7)
O10 C23 C24 O11 51.3(7)
C24 O11 C25 C26 179.0(7)
C27 O12 C26 C25 -162.5(7)
O11 C25 C26 O12 -50.8(10)
C26 O12 C27 C28 -176.5(7)
C17 O7 C28 C27 117.3(7)
O12 C27 C28 O7 52.4(7)
